data_7245080
loop_
_publ_author_name
'Draoui, Youssef'
'Radi, Smaail'
'Tanan, Amine'
'Oulmidi, Afaf'
'Miras, Haralampos N.'
'Benabbes, Redouane'
'Ouahhoudo, Sabir'
'Mamri, Samira'
'Rotaru, Aurelian'
'Garcia, Yann'

_publ_section_title
;
 Novel family of bis-pyrazole coordination complexes as potent
 antibacterial and antifungal agents
;
_journal_issue 28
_journal_name_full 'RSC Advances'
_journal_page_first 17755
_journal_page_last 17764
_journal_paper_doi 10.1039/D2RA03414J
_journal_volume 12
_journal_year 2022
_chemical_formula_moiety 'C26 H43 Co N9 O2, 0.5(Cl2 O8), Cl O4'
_chemical_formula_sum 'C26 H43 Cl2 Co N9 O10'
_chemical_formula_weight 771.52
_space_group_crystal_system monoclinic
_space_group_IT_number 14
_space_group_name_Hall '-P 2ybc'
_space_group_name_H-M_alt 'P 1 21/c 1'
_atom_sites_solution_hydrogens mixed
_atom_sites_solution_primary direct
_atom_sites_solution_secondary difmap
_audit_creation_method SHELXL-2018/3
_audit_update_record
;
2022-02-23 deposited with the CCDC.	2022-06-07 downloaded from the CCDC.
;
_cell_angle_alpha 90
_cell_angle_beta 98.704(3)
_cell_angle_gamma 90
_cell_formula_units_Z 4
_cell_length_a 10.900(3)
_cell_length_b 21.782(5)
_cell_length_c 14.480(3)
_cell_measurement_reflns_used 7917
_cell_measurement_temperature 150(2)
_cell_measurement_theta_max 26.001
_cell_measurement_theta_min 2.350
_cell_volume 3398.3(14)
_computing_cell_refinement 'Bruker SAINT'
_computing_data_collection 'Bruker APEX2'
_computing_data_reduction 'Bruker SAINT'
_computing_molecular_graphics 'Diamond 3.0'
_computing_publication_material WinGX
_computing_structure_refinement 'SHELXL-2018/3 (Sheldrick, 2018)'
_computing_structure_solution 'SHELXT 2014/5 (Sheldrick, 2014)'
_diffrn_ambient_temperature 150(2)
_diffrn_measured_fraction_theta_full 1.000
_diffrn_measured_fraction_theta_max 0.998
_diffrn_measurement_device_type 'Bruker APEX-II CCD'
_diffrn_measurement_method '\f and \w scans'
_diffrn_radiation_type MoK\a
_diffrn_radiation_wavelength 0.71073
_diffrn_reflns_av_R_equivalents 0.0519
_diffrn_reflns_av_unetI/netI 0.0415
_diffrn_reflns_Laue_measured_fraction_full 1.000
_diffrn_reflns_Laue_measured_fraction_max 0.998
_diffrn_reflns_limit_h_max 13
_diffrn_reflns_limit_h_min -13
_diffrn_reflns_limit_k_max 18
_diffrn_reflns_limit_k_min -27
_diffrn_reflns_limit_l_max 18
_diffrn_reflns_limit_l_min -18
_diffrn_reflns_number 33069
_diffrn_reflns_point_group_measured_fraction_full 1.000
_diffrn_reflns_point_group_measured_fraction_max 0.998
_diffrn_reflns_theta_full 25.242
_diffrn_reflns_theta_max 26.525
_diffrn_reflns_theta_min 1.702
_diffrn_source 'fine-focus sealed tube'
_exptl_absorpt_coefficient_mu 0.729
_exptl_absorpt_correction_T_max 0.7454
_exptl_absorpt_correction_T_min 0.6672
_exptl_absorpt_correction_type empirical
_exptl_absorpt_process_details SADABS
_exptl_crystal_colour orange
_exptl_crystal_density_diffrn 1.508
_exptl_crystal_description block
_exptl_crystal_F_000 1612
_exptl_crystal_size_max 0.19
_exptl_crystal_size_mid 0.15
_exptl_crystal_size_min 0.09
_refine_diff_density_max 1.123
_refine_diff_density_min -0.699
_refine_diff_density_rms 0.083
_refine_ls_extinction_method none
_refine_ls_goodness_of_fit_ref 1.042
_refine_ls_hydrogen_treatment mixed
_refine_ls_matrix_type full
_refine_ls_number_parameters 508
_refine_ls_number_reflns 7054
_refine_ls_number_restraints 0
_refine_ls_restrained_S_all 1.042
_refine_ls_R_factor_all 0.0671
_refine_ls_R_factor_gt 0.0495
_refine_ls_shift/su_max 0.001
_refine_ls_shift/su_mean 0.000
_refine_ls_structure_factor_coef Fsqd
_refine_ls_weighting_details 'w=1/[\s^2^(Fo^2^)+(0.0645P)^2^+6.2253P] where P=(Fo^2^+2Fc^2^)/3'
_refine_ls_weighting_scheme calc
_refine_ls_wR_factor_gt 0.1280
_refine_ls_wR_factor_ref 0.1406
_reflns_Friedel_coverage 0.000
_reflns_number_gt 5598
_reflns_number_total 7054
_reflns_threshold_expression 'I > 2\s(I)'
_cod_data_source_file d2ra03414j2.cif
_cod_data_source_block shelx_CCDC3
_cod_original_cell_volume 3398.1(13)
_cod_original_sg_symbol_H-M 'P 21/c'
_cod_database_code 7245080
_shelx_shelxl_version_number 2018/3
_shelx_space_group_comment
;
The symmetry employed for this shelxl refinement is uniquely defined
by the following loop, which should always be used as a source of
symmetry information in preference to the above space-group names.
They are only intended as comments.
;

loop_
_space_group_symop_operation_xyz
'x, y, z'
'-x, y+1/2, -z+1/2'
'-x, -y, -z'
'x, -y-1/2, z-1/2'

loop_
_atom_site_label
_atom_site_type_symbol
_atom_site_fract_x
_atom_site_fract_y
_atom_site_fract_z
_atom_site_U_iso_or_equiv
_atom_site_adp_type
_atom_site_occupancy
_atom_site_site_symmetry_order
_atom_site_calc_flag
_atom_site_refinement_flags_posn
_atom_site_refinement_flags_adp
_atom_site_refinement_flags_occupancy
_atom_site_disorder_assembly
_atom_site_disorder_group
C1 C 0.7521(3) 0.54190(15) 0.3103(2) 0.0293(7) Uani 1 1 d . . . A 1
H1A H 0.754041 0.580384 0.345530 0.044 Uiso 1 1 calc R U . A 1
H1B H 0.695444 0.546215 0.251263 0.044 Uiso 1 1 calc R U . A 1
H1C H 0.835646 0.532397 0.297231 0.044 Uiso 1 1 calc R U . A 1
C2 C 0.6866(3) 0.55393(17) 0.5072(3) 0.0344(8) Uani 1 1 d . . . A 1
H2A H 0.774314 0.563161 0.528465 0.052 Uiso 1 1 calc R U . A 1
H2B H 0.643656 0.548751 0.561469 0.052 Uiso 1 1 calc R U . A 1
H2C H 0.648557 0.587809 0.468487 0.052 Uiso 1 1 calc R U . A 1
C3 C 0.6763(3) 0.49626(15) 0.4512(2) 0.0249(7) Uani 1 1 d . . . A 1
C4 C 0.6359(3) 0.43881(15) 0.4728(2) 0.0247(7) Uani 1 1 d . . . A 1
H4 H 0.607080 0.426558 0.528755 0.030 Uiso 1 1 calc R U . A 1
C5 C 0.6461(3) 0.40250(15) 0.3951(2) 0.0201(6) Uani 1 1 d . . . A 1
C6 C 0.6172(3) 0.33845(14) 0.3755(2) 0.0191(6) Uani 1 1 d . . . A 1
C7 C 0.5584(3) 0.29463(15) 0.4235(2) 0.0243(7) Uani 1 1 d . . . A 1
H7 H 0.529289 0.299712 0.481623 0.029 Uiso 1 1 calc R U . A 1
C8 C 0.5511(3) 0.24252(15) 0.3695(2) 0.0237(7) Uani 1 1 d . . . A 1
C9 C 0.4936(3) 0.18189(16) 0.3828(3) 0.0337(8) Uani 1 1 d . . . A 1
H9A H 0.460622 0.181815 0.442135 0.051 Uiso 1 1 calc R U . A 1
H9B H 0.556296 0.149555 0.383808 0.051 Uiso 1 1 calc R U . A 1
H9C H 0.425965 0.174358 0.331301 0.051 Uiso 1 1 calc R U . A 1
C10 C 0.6176(3) 0.21620(14) 0.2141(2) 0.0242(7) Uani 1 1 d . . . A 1
H10A H 0.608909 0.241370 0.156575 0.029 Uiso 1 1 calc R U . A 1
H10B H 0.548718 0.186124 0.206816 0.029 Uiso 1 1 calc R U . A 1
C11 C 0.7405(3) 0.18118(15) 0.2232(3) 0.0306(8) Uani 1 1 d . . . A 1
H11A H 0.763360 0.168116 0.289009 0.037 Uiso 1 1 calc R U . A 1
H11B H 0.727441 0.143560 0.184550 0.037 Uiso 1 1 calc R U . A 1
C12 C 0.9761(3) 0.10168(18) 0.0275(2) 0.0334(8) Uani 1 1 d . . . A 1
H12A H 0.902917 0.101924 -0.021066 0.050 Uiso 1 1 calc R U . A 1
H12B H 1.009468 0.059901 0.035040 0.050 Uiso 1 1 calc R U . A 1
H12C H 1.039431 0.129180 0.009177 0.050 Uiso 1 1 calc R U . A 1
C13 C 0.9397(3) 0.12347(15) 0.1193(2) 0.0278(7) Uani 1 1 d . . . A 1
H13A H 1.013543 0.123111 0.168400 0.033 Uiso 1 1 calc R U . A 1
H13B H 0.877389 0.095049 0.138688 0.033 Uiso 1 1 calc R U . A 1
C14 C 0.8858(3) 0.18821(15) 0.1096(2) 0.0225(6) Uani 1 1 d . . . A 1
H14A H 0.948361 0.215527 0.088090 0.027 Uiso 1 1 calc R U . A 1
H14B H 0.812616 0.187586 0.059933 0.027 Uiso 1 1 calc R U . A 1
C15 C 0.9540(3) 0.21893(15) 0.2708(2) 0.0265(7) Uani 1 1 d . . . A 1
H15A H 1.030926 0.223579 0.242798 0.032 Uiso 1 1 calc R U . A 1
H15B H 0.959757 0.179601 0.305409 0.032 Uiso 1 1 calc R U . A 1
C16 C 0.9469(3) 0.27130(15) 0.3397(2) 0.0245(7) Uani 1 1 d . . . A 1
H16A H 0.859708 0.276464 0.349980 0.029 Uiso 1 1 calc R U . A 1
H16B H 0.997080 0.260620 0.400342 0.029 Uiso 1 1 calc R U . A 1
C17 C 1.1117(3) 0.34623(15) 0.3098(2) 0.0237(7) Uani 1 1 d . . . A 1
C18 C 1.2167(3) 0.31035(18) 0.3614(3) 0.0360(8) Uani 1 1 d . . . A 1
H18A H 1.207775 0.308216 0.427675 0.054 Uiso 1 1 calc R U . A 1
H18B H 1.295323 0.330497 0.354896 0.054 Uiso 1 1 calc R U . A 1
H18C H 1.216056 0.268739 0.335609 0.054 Uiso 1 1 calc R U . A 1
C19 C 1.1118(3) 0.40005(16) 0.2607(2) 0.0251(7) Uani 1 1 d . . . A 1
H19 H 1.181897 0.423753 0.250968 0.030 Uiso 1 1 calc R U . A 1
C20 C 0.9875(3) 0.41264(14) 0.2281(2) 0.0197(6) Uani 1 1 d . . . A 1
C21 C 0.9279(3) 0.46092(14) 0.1683(2) 0.0207(6) Uani 1 1 d . . . A 1
C22 C 0.9733(3) 0.51333(16) 0.1304(2) 0.0300(7) Uani 1 1 d . . . A 1
H22 H 1.056821 0.527327 0.138585 0.036 Uiso 1 1 calc R U . A 1
C23 C 0.8723(3) 0.54050(15) 0.0787(2) 0.0295(7) Uani 1 1 d . . . A 1
C24 C 0.8609(4) 0.59820(19) 0.0206(3) 0.0487(11) Uani 1 1 d . . . A 1
H24A H 0.824226 0.588253 -0.043722 0.073 Uiso 1 1 calc R U . A 1
H24B H 0.943326 0.616187 0.020793 0.073 Uiso 1 1 calc R U . A 1
H24C H 0.807633 0.627679 0.046829 0.073 Uiso 1 1 calc R U . A 1
C25 C 0.6438(3) 0.51503(18) 0.0453(3) 0.0414(10) Uani 1 1 d . . . A 1
H25A H 0.597208 0.531212 0.092742 0.062 Uiso 1 1 calc R U . A 1
H25B H 0.607498 0.475888 0.021594 0.062 Uiso 1 1 calc R U . A 1
H25C H 0.640103 0.544416 -0.006304 0.062 Uiso 1 1 calc R U . A 1
C26 C 0.8048(3) 0.33246(16) 0.0277(2) 0.0318(8) Uani 1 1 d . . . A 1
H26A H 0.771001 0.370815 -0.001043 0.048 Uiso 1 1 calc R U . A 1
H26B H 0.791915 0.299274 -0.018429 0.048 Uiso 1 1 calc R U . A 1
H26C H 0.893811 0.337406 0.049535 0.048 Uiso 1 1 calc R U . A 1
N1 N 0.6908(2) 0.43509(11) 0.32895(17) 0.0196(5) Uani 1 1 d . . . A 1
N2 N 0.7092(2) 0.49252(12) 0.36486(18) 0.0215(5) Uani 1 1 d . . . A 1
N3 N 0.6465(2) 0.31504(11) 0.29569(18) 0.0194(5) Uani 1 1 d . . . A 1
N4 N 0.6051(2) 0.25609(11) 0.29273(18) 0.0202(5) Uani 1 1 d . . . A 1
N5 N 0.8474(2) 0.21590(12) 0.19493(18) 0.0213(5) Uani 1 1 d . . . A 1
N6 N 0.9914(2) 0.32876(12) 0.30655(17) 0.0200(5) Uani 1 1 d . . . A 1
N7 N 0.9138(2) 0.36937(11) 0.25582(17) 0.0182(5) Uani 1 1 d . . . A 1
N8 N 0.8050(2) 0.45575(12) 0.14156(17) 0.0205(5) Uani 1 1 d . . . A 1
N9 N 0.7729(2) 0.50546(12) 0.08673(18) 0.0243(6) Uani 1 1 d . . . A 1
Cl1A Cl 0.2816(7) 0.2525(5) 0.1176(6) 0.054(2) Uani 0.5 1 d . . P B 1
Cl2A Cl 0.3631(7) 0.5288(4) 0.2415(5) 0.0291(9) Uani 0.5 1 d . . P C 1
O1A O 0.2611(12) 0.2086(4) 0.1928(6) 0.052(2) Uani 0.5 1 d . . P B 1
O2A O 0.1689(13) 0.2658(10) 0.0845(15) 0.056(5) Uani 0.5 1 d . . P B 1
O3A O 0.3603(6) 0.2390(3) 0.0533(5) 0.0572(16) Uiso 0.5 1 d . . P B 1
O4A O 0.3379(8) 0.3104(4) 0.1623(6) 0.051(2) Uiso 0.5 1 d . . P B 1
O5 O 0.74270(19) 0.31767(10) 0.10544(15) 0.0203(4) Uani 1 1 d . . . A 1
O6A O 0.4601(12) 0.5640(6) 0.2699(9) 0.086(5) Uani 0.5 1 d . . P C 1
O7A O 0.3202(9) 0.5508(3) 0.1408(4) 0.075(3) Uani 0.5 1 d . . P C 1
O8A O 0.2582(4) 0.53214(19) 0.2830(4) 0.0303(11) Uani 0.5 1 d . . P C 1
O9A O 0.3797(10) 0.4634(5) 0.2185(11) 0.094(5) Uani 0.5 1 d . . P C 1
O10 O 0.5368(2) 0.39388(12) 0.14056(16) 0.0235(5) Uani 1 1 d . . . A 1
Co1 Co 0.72111(3) 0.38241(2) 0.20999(3) 0.01627(12) Uani 1 1 d . . . A 1
Cl1B Cl 0.2864(4) 0.2523(3) 0.1221(5) 0.0226(13) Uani 0.5 1 d . . P D 2
O1B O 0.279(3) 0.2130(11) 0.1925(18) 0.171(9) Uiso 0.5 1 d . . P D 2
O2B O 0.1614(17) 0.2694(9) 0.0615(15) 0.048(4) Uani 0.5 1 d . . P D 2
O3B O 0.3524(5) 0.2045(3) 0.0743(4) 0.0473(14) Uiso 0.5 1 d . . P D 2
O4B O 0.3597(9) 0.2958(5) 0.1726(7) 0.070(3) Uiso 0.5 1 d . . P D 2
Cl2B Cl 0.3788(9) 0.5240(5) 0.2291(7) 0.050(2) Uani 0.5 1 d . . P . .
O8B O 0.4805(10) 0.5267(5) 0.1769(8) 0.116(3) Uiso 0.5 1 d . . P C .
O7B O 0.2775(11) 0.5439(5) 0.1881(9) 0.107(3) Uiso 0.5 1 d . . P C .
O9B O 0.4015(11) 0.4632(7) 0.2651(8) 0.059(3) Uani 0.5 1 d . . P C .
O6B O 0.4464(13) 0.5636(6) 0.3104(7) 0.054(3) Uani 0.5 1 d . . P C .
H10 H 0.494(4) 0.365(2) 0.138(3) 0.033(11) Uiso 1 1 d . . . E 1
H11 H 0.500(4) 0.422(2) 0.162(3) 0.050(14) Uiso 1 1 d . . . F 1
H12 H 0.781(4) 0.288(2) 0.133(3) 0.053(14) Uiso 1 1 d . . . G 1

loop_
_atom_site_aniso_label
_atom_site_aniso_U_11
_atom_site_aniso_U_22
_atom_site_aniso_U_33
_atom_site_aniso_U_23
_atom_site_aniso_U_13
_atom_site_aniso_U_12
C1 0.0329(17) 0.0226(17) 0.0331(18) -0.0041(14) 0.0072(14) -0.0089(14)
C2 0.0317(18) 0.034(2) 0.039(2) -0.0148(16) 0.0111(15) -0.0057(15)
C3 0.0174(14) 0.0304(18) 0.0268(16) -0.0077(14) 0.0032(12) 0.0010(13)
C4 0.0208(14) 0.0306(18) 0.0233(15) -0.0025(13) 0.0057(12) -0.0011(13)
C5 0.0135(13) 0.0265(16) 0.0205(14) 0.0007(12) 0.0027(11) 0.0030(12)
C6 0.0135(13) 0.0238(16) 0.0206(14) 0.0009(12) 0.0051(11) 0.0025(11)
C7 0.0218(15) 0.0285(17) 0.0244(16) 0.0064(13) 0.0094(12) 0.0025(13)
C8 0.0176(14) 0.0249(17) 0.0303(17) 0.0073(13) 0.0090(12) 0.0016(12)
C9 0.0369(19) 0.0275(18) 0.040(2) 0.0086(15) 0.0176(16) -0.0042(15)
C10 0.0223(15) 0.0217(16) 0.0309(17) -0.0055(13) 0.0115(13) -0.0078(12)
C11 0.0332(18) 0.0181(16) 0.046(2) 0.0007(15) 0.0224(16) -0.0013(13)
C12 0.0287(17) 0.040(2) 0.0323(19) -0.0069(16) 0.0090(15) 0.0093(15)
C13 0.0281(16) 0.0270(18) 0.0306(17) 0.0003(14) 0.0120(14) 0.0064(13)
C14 0.0192(14) 0.0256(17) 0.0236(15) 0.0018(13) 0.0064(12) 0.0019(12)
C15 0.0278(16) 0.0212(16) 0.0288(17) 0.0017(13) -0.0010(13) 0.0071(13)
C16 0.0289(16) 0.0253(17) 0.0188(15) 0.0048(13) 0.0020(13) 0.0030(13)
C17 0.0176(14) 0.0318(18) 0.0203(15) -0.0040(13) -0.0016(12) 0.0030(13)
C18 0.0274(17) 0.047(2) 0.0307(18) 0.0007(16) -0.0063(14) 0.0134(16)
C19 0.0150(14) 0.0332(18) 0.0265(16) -0.0020(14) 0.0014(12) -0.0017(13)
C20 0.0155(13) 0.0227(16) 0.0209(15) 0.0004(12) 0.0029(11) -0.0012(11)
C21 0.0167(13) 0.0237(16) 0.0219(15) 0.0012(12) 0.0035(11) -0.0033(12)
C22 0.0234(16) 0.0315(19) 0.0354(19) 0.0086(15) 0.0052(14) -0.0082(13)
C23 0.0324(17) 0.0254(17) 0.0312(18) 0.0093(14) 0.0064(14) -0.0039(14)
C24 0.050(2) 0.037(2) 0.058(3) 0.023(2) 0.006(2) -0.0057(19)
C25 0.0333(19) 0.037(2) 0.047(2) 0.0146(18) -0.0184(17) -0.0002(16)
C26 0.0405(19) 0.0311(19) 0.0264(17) 0.0003(14) 0.0136(15) -0.0037(15)
N1 0.0167(11) 0.0191(13) 0.0229(13) -0.0017(10) 0.0028(10) -0.0008(10)
N2 0.0179(12) 0.0227(14) 0.0237(13) -0.0030(11) 0.0024(10) -0.0020(10)
N3 0.0170(11) 0.0179(13) 0.0247(13) -0.0004(10) 0.0072(10) -0.0018(10)
N4 0.0169(11) 0.0191(13) 0.0260(13) 0.0021(11) 0.0080(10) -0.0013(10)
N5 0.0182(12) 0.0212(13) 0.0258(13) 0.0012(11) 0.0072(10) 0.0015(10)
N6 0.0206(12) 0.0217(13) 0.0168(12) 0.0014(10) -0.0001(10) 0.0040(10)
N7 0.0150(11) 0.0198(13) 0.0198(12) 0.0035(10) 0.0024(9) 0.0024(9)
N8 0.0193(12) 0.0219(13) 0.0190(12) 0.0052(10) -0.0015(10) -0.0025(10)
N9 0.0256(13) 0.0222(14) 0.0228(13) 0.0085(11) -0.0037(11) -0.0012(11)
Cl1A 0.056(5) 0.067(5) 0.041(4) -0.016(3) 0.017(3) -0.006(3)
Cl2A 0.0420(16) 0.0167(16) 0.0333(19) -0.0050(16) 0.021(2) -0.0002(12)
O1A 0.099(6) 0.025(3) 0.026(3) 0.010(2) -0.009(3) -0.009(3)
O2A 0.004(5) 0.078(7) 0.079(13) 0.041(7) -0.012(5) 0.001(3)
O5 0.0199(10) 0.0205(11) 0.0211(11) 0.0008(9) 0.0053(8) -0.0004(9)
O6A 0.038(5) 0.059(7) 0.147(13) 0.044(9) -0.033(7) -0.030(5)
O7A 0.143(7) 0.071(5) 0.011(3) 0.004(3) 0.016(3) -0.052(5)
O8A 0.032(2) 0.009(2) 0.058(3) -0.011(2) 0.032(2) -0.0017(17)
O9A 0.075(8) 0.020(4) 0.211(16) -0.011(8) 0.104(9) 0.008(5)
O10 0.0161(10) 0.0246(13) 0.0292(12) -0.0031(10) 0.0012(9) -0.0005(10)
Co1 0.01297(19) 0.0179(2) 0.0181(2) 0.00090(16) 0.00292(14) -0.00115(15)
Cl1B 0.0037(18) 0.045(3) 0.018(2) -0.0017(19) -0.0027(14) 0.0028(16)
O2B 0.046(7) 0.042(5) 0.048(7) 0.016(5) -0.021(4) 0.000(4)
Cl2B 0.082(4) 0.025(2) 0.057(3) -0.0151(14) 0.0512(18) -0.007(2)
O9B 0.047(4) 0.033(4) 0.089(7) -0.002(5) -0.012(5) 0.011(3)
O6B 0.055(5) 0.047(6) 0.054(5) -0.017(5) -0.010(4) 0.018(4)

loop_
_atom_type_symbol
_atom_type_description
_atom_type_scat_dispersion_real
_atom_type_scat_dispersion_imag
_atom_type_scat_source
C C 0.0033 0.0016 'International Tables Vol C Tables 4.2.6.8 and 6.1.1.4'
H H 0.0000 0.0000 'International Tables Vol C Tables 4.2.6.8 and 6.1.1.4'
N N 0.0061 0.0033 'International Tables Vol C Tables 4.2.6.8 and 6.1.1.4'
O O 0.0106 0.0060 'International Tables Vol C Tables 4.2.6.8 and 6.1.1.4'
Co Co 0.3494 0.9721 'International Tables Vol C Tables 4.2.6.8 and 6.1.1.4'
Cl Cl 0.1484 0.1585 'International Tables Vol C Tables 4.2.6.8 and 6.1.1.4'

loop_
_geom_angle_atom_site_label_1
_geom_angle_atom_site_label_2
_geom_angle_atom_site_label_3
_geom_angle
_geom_angle_site_symmetry_1
_geom_angle_site_symmetry_3
_geom_angle_publ_flag
N2 C1 H1A 109.5 . . ?
N2 C1 H1B 109.5 . . ?
H1A C1 H1B 109.5 . . ?
N2 C1 H1C 109.5 . . ?
H1A C1 H1C 109.5 . . ?
H1B C1 H1C 109.5 . . ?
C3 C2 H2A 109.5 . . ?
C3 C2 H2B 109.5 . . ?
H2A C2 H2B 109.5 . . ?
C3 C2 H2C 109.5 . . ?
H2A C2 H2C 109.5 . . ?
H2B C2 H2C 109.5 . . ?
N2 C3 C4 107.0(3) . . ?
N2 C3 C2 123.0(3) . . ?
C4 C3 C2 130.0(3) . . ?
C3 C4 C5 105.3(3) . . ?
C3 C4 H4 127.3 . . ?
C5 C4 H4 127.3 . . ?
N1 C5 C4 111.0(3) . . ?
N1 C5 C6 117.5(3) . . ?
C4 C5 C6 131.5(3) . . ?
N3 C6 C7 110.8(3) . . ?
N3 C6 C5 117.4(3) . . ?
C7 C6 C5 131.8(3) . . ?
C8 C7 C6 105.9(3) . . ?
C8 C7 H7 127.1 . . ?
C6 C7 H7 127.1 . . ?
N4 C8 C7 106.8(3) . . ?
N4 C8 C9 122.7(3) . . ?
C7 C8 C9 130.4(3) . . ?
C8 C9 H9A 109.5 . . ?
C8 C9 H9B 109.5 . . ?
H9A C9 H9B 109.5 . . ?
C8 C9 H9C 109.5 . . ?
H9A C9 H9C 109.5 . . ?
H9B C9 H9C 109.5 . . ?
N4 C10 C11 114.6(3) . . ?
N4 C10 H10A 108.6 . . ?
C11 C10 H10A 108.6 . . ?
N4 C10 H10B 108.6 . . ?
C11 C10 H10B 108.6 . . ?
H10A C10 H10B 107.6 . . ?
N5 C11 C10 115.6(3) . . ?
N5 C11 H11A 108.4 . . ?
C10 C11 H11A 108.4 . . ?
N5 C11 H11B 108.4 . . ?
C10 C11 H11B 108.4 . . ?
H11A C11 H11B 107.4 . . ?
C13 C12 H12A 109.5 . . ?
C13 C12 H12B 109.5 . . ?
H12A C12 H12B 109.5 . . ?
C13 C12 H12C 109.5 . . ?
H12A C12 H12C 109.5 . . ?
H12B C12 H12C 109.5 . . ?
C12 C13 C14 110.8(3) . . ?
C12 C13 H13A 109.5 . . ?
C14 C13 H13A 109.5 . . ?
C12 C13 H13B 109.5 . . ?
C14 C13 H13B 109.5 . . ?
H13A C13 H13B 108.1 . . ?
N5 C14 C13 116.7(3) . . ?
N5 C14 H14A 108.1 . . ?
C13 C14 H14A 108.1 . . ?
N5 C14 H14B 108.1 . . ?
C13 C14 H14B 108.1 . . ?
H14A C14 H14B 107.3 . . ?
N5 C15 C16 114.1(3) . . ?
N5 C15 H15A 108.7 . . ?
C16 C15 H15A 108.7 . . ?
N5 C15 H15B 108.7 . . ?
C16 C15 H15B 108.7 . . ?
H15A C15 H15B 107.6 . . ?
N6 C16 C15 112.1(3) . . ?
N6 C16 H16A 109.2 . . ?
C15 C16 H16A 109.2 . . ?
N6 C16 H16B 109.2 . . ?
C15 C16 H16B 109.2 . . ?
H16A C16 H16B 107.9 . . ?
N6 C17 C19 107.3(3) . . ?
N6 C17 C18 122.3(3) . . ?
C19 C17 C18 130.4(3) . . ?
C17 C18 H18A 109.5 . . ?
C17 C18 H18B 109.5 . . ?
H18A C18 H18B 109.5 . . ?
C17 C18 H18C 109.5 . . ?
H18A C18 H18C 109.5 . . ?
H18B C18 H18C 109.5 . . ?
C17 C19 C20 105.5(3) . . ?
C17 C19 H19 127.3 . . ?
C20 C19 H19 127.3 . . ?
N7 C20 C19 110.9(3) . . ?
N7 C20 C21 117.0(3) . . ?
C19 C20 C21 132.0(3) . . ?
N8 C21 C22 110.8(3) . . ?
N8 C21 C20 116.6(3) . . ?
C22 C21 C20 132.6(3) . . ?
C23 C22 C21 105.4(3) . . ?
C23 C22 H22 127.3 . . ?
C21 C22 H22 127.3 . . ?
N9 C23 C22 107.4(3) . . ?
N9 C23 C24 121.5(3) . . ?
C22 C23 C24 131.1(3) . . ?
C23 C24 H24A 109.5 . . ?
C23 C24 H24B 109.5 . . ?
H24A C24 H24B 109.5 . . ?
C23 C24 H24C 109.5 . . ?
H24A C24 H24C 109.5 . . ?
H24B C24 H24C 109.5 . . ?
N9 C25 H25A 109.5 . . ?
N9 C25 H25B 109.5 . . ?
H25A C25 H25B 109.5 . . ?
N9 C25 H25C 109.5 . . ?
H25A C25 H25C 109.5 . . ?
H25B C25 H25C 109.5 . . ?
O5 C26 H26A 109.5 . . ?
O5 C26 H26B 109.5 . . ?
H26A C26 H26B 109.5 . . ?
O5 C26 H26C 109.5 . . ?
H26A C26 H26C 109.5 . . ?
H26B C26 H26C 109.5 . . ?
C5 N1 N2 105.2(2) . . ?
C5 N1 Co1 114.1(2) . . ?
N2 N1 Co1 140.5(2) . . ?
C3 N2 N1 111.4(3) . . ?
C3 N2 C1 127.6(3) . . ?
N1 N2 C1 121.0(2) . . ?
C6 N3 N4 105.3(2) . . ?
C6 N3 Co1 113.29(19) . . ?
N4 N3 Co1 140.91(19) . . ?
N3 N4 C8 111.1(2) . . ?
N3 N4 C10 121.2(2) . . ?
C8 N4 C10 127.6(3) . . ?
C15 N5 C14 110.3(2) . . ?
C15 N5 C11 112.2(3) . . ?
C14 N5 C11 110.5(2) . . ?
C17 N6 N7 110.8(2) . . ?
C17 N6 C16 126.8(3) . . ?
N7 N6 C16 121.9(2) . . ?
C20 N7 N6 105.5(2) . . ?
C20 N7 Co1 114.97(19) . . ?
N6 N7 Co1 139.52(19) . . ?
C21 N8 N9 105.0(2) . . ?
C21 N8 Co1 113.85(19) . . ?
N9 N8 Co1 140.44(19) . . ?
C23 N9 N8 111.3(3) . . ?
C23 N9 C25 128.5(3) . . ?
N8 N9 C25 120.1(3) . . ?
O2A Cl1A O3A 116.8(12) . . ?
O2A Cl1A O1A 100.3(12) . . ?
O3A Cl1A O1A 121.9(8) . . ?
O2A Cl1A O4A 106.0(12) . . ?
O3A Cl1A O4A 102.3(7) . . ?
O1A Cl1A O4A 108.7(7) . . ?
O7B Cl2A O6A 124.4(10) . . ?
O7B Cl2A O8A 68.9(8) . . ?
O6A Cl2A O8A 121.0(9) . . ?
O7B Cl2A O6B 131.4(10) . . ?
O6A Cl2A O6B 25.5(8) . . ?
O8A Cl2A O6B 98.4(7) . . ?
O7B Cl2A O9A 103.6(9) . . ?
O6A Cl2A O9A 120.6(10) . . ?
O8A Cl2A O9A 106.8(7) . . ?
O6B Cl2A O9A 124.8(9) . . ?
O7B Cl2A O9B 125.7(9) . . ?
O6A Cl2A O9B 107.2(9) . . ?
O8A Cl2A O9B 99.9(8) . . ?
O6B Cl2A O9B 102.4(7) . . ?
O9A Cl2A O9B 26.3(7) . . ?
O7B Cl2A O7A 35.4(6) . . ?
O6A Cl2A O7A 103.1(8) . . ?
O8A Cl2A O7A 104.2(6) . . ?
O6B Cl2A O7A 123.7(8) . . ?
O9A Cl2A O7A 96.7(8) . . ?
O9B Cl2A O7A 122.8(8) . . ?
O7B Cl2A O8B 103.7(9) . . ?
O6A Cl2A O8B 63.3(8) . . ?
O8A Cl2A O8B 172.5(7) . . ?
O6B Cl2A O8B 87.0(7) . . ?
O9A Cl2A O8B 73.9(7) . . ?
O9B Cl2A O8B 83.9(8) . . ?
O7A Cl2A O8B 68.4(6) . . ?
C26 O5 Co1 122.02(19) . . ?
C26 O5 H12 107(3) . . ?
Co1 O5 H12 106(3) . . ?
O6B O6A Cl2B 100(2) . . ?
O6B O6A Cl2A 89(2) . . ?
Cl2B O6A Cl2A 12.5(8) . . ?
O6B O6A O8B 149(3) . . ?
Cl2B O6A O8B 57.5(8) . . ?
Cl2A O6A O8B 69.8(8) . . ?
O7B O7A Cl2B 58.3(9) . . ?
O7B O7A Cl2A 48.9(10) . . ?
Cl2B O7A Cl2A 10.6(7) . . ?
Cl2A O8A O7B 48.8(7) . . ?
Cl2A O8A Cl2B 4.1(7) . . ?
O7B O8A Cl2B 47.3(5) . . ?
O9B O9A Cl2B 84(2) . . ?
O9B O9A Cl2A 80(2) . . ?
Cl2B O9A Cl2A 10.0(8) . . ?
Co1 O10 H10 116(3) . . ?
Co1 O10 H11 113(3) . . ?
H10 O10 H11 108(4) . . ?
O5 Co1 O10 86.51(9) . . ?
O5 Co1 N7 85.55(9) . . ?
O10 Co1 N7 170.05(9) . . ?
O5 Co1 N1 170.37(9) . . ?
O10 Co1 N1 93.89(9) . . ?
N7 Co1 N1 94.95(9) . . ?
O5 Co1 N8 93.70(9) . . ?
O10 Co1 N8 97.59(9) . . ?
N7 Co1 N8 76.97(9) . . ?
N1 Co1 N8 95.78(10) . . ?
O5 Co1 N3 92.91(9) . . ?
O10 Co1 N3 86.58(10) . . ?
N7 Co1 N3 99.79(9) . . ?
N1 Co1 N3 77.53(10) . . ?
N8 Co1 N3 172.39(10) . . ?
O1B Cl1B O4B 97.7(12) . . ?
O1B Cl1B O3B 89.8(12) . . ?
O4B Cl1B O3B 116.4(6) . . ?
O1B Cl1B O2B 115.5(15) . . ?
O4B Cl1B O2B 121.7(10) . . ?
O3B Cl1B O2B 110.4(9) . . ?
O7B Cl2B O6A 118.0(12) . . ?
O7B Cl2B O9A 108.1(11) . . ?
O6A Cl2B O9A 133.8(12) . . ?
O7B Cl2B O9B 125.9(12) . . ?
O6A Cl2B O9B 112.4(10) . . ?
O9A Cl2B O9B 28.3(8) . . ?
O7B Cl2B O8B 115.7(10) . . ?
O6A Cl2B O8B 71.8(9) . . ?
O9A Cl2B O8B 87.8(9) . . ?
O9B Cl2B O8B 97.2(9) . . ?
O7B Cl2B O7A 37.6(7) . . ?
O6A Cl2B O7A 107.7(10) . . ?
O9A Cl2B O7A 107.8(10) . . ?
O9B Cl2B O7A 135.8(9) . . ?
O8B Cl2B O7A 78.1(7) . . ?
O7B Cl2B O6B 116.8(10) . . ?
O6A Cl2B O6B 23.5(8) . . ?
O9A Cl2B O6B 128.9(11) . . ?
O9B Cl2B O6B 101.6(9) . . ?
O8B Cl2B O6B 93.5(9) . . ?
O7A Cl2B O6B 122.4(9) . . ?
O7B Cl2B O8A 58.2(7) . . ?
O6A Cl2B O8A 104.4(9) . . ?
O9A Cl2B O8A 100.5(8) . . ?
O9B Cl2B O8A 91.9(8) . . ?
O8B Cl2B O8A 170.9(9) . . ?
O7A Cl2B O8A 95.6(7) . . ?
O6B Cl2B O8A 84.3(7) . . ?
Cl2B O8B O6A 50.7(7) . . ?
Cl2B O8B Cl2A 4.2(7) . . ?
O6A O8B Cl2A 46.9(6) . . ?
O7A O7B Cl2A 95.7(13) . . ?
O7A O7B Cl2B 84.1(13) . . ?
Cl2A O7B Cl2B 13.0(9) . . ?
O7A O7B O8A 157.4(15) . . ?
Cl2A O7B O8A 62.3(8) . . ?
Cl2B O7B O8A 74.5(8) . . ?
O9A O9B Cl2B 68(2) . . ?
O9A O9B Cl2A 74(2) . . ?
Cl2B O9B Cl2A 10.7(7) . . ?
O6A O6B Cl2A 65.0(19) . . ?
O6A O6B Cl2B 56.6(19) . . ?
Cl2A O6B Cl2B 10.3(7) . . ?

loop_
_geom_bond_atom_site_label_1
_geom_bond_atom_site_label_2
_geom_bond_distance
_geom_bond_site_symmetry_2
_geom_bond_publ_flag
C1 N2 1.453(4) . ?
C1 H1A 0.9800 . ?
C1 H1B 0.9800 . ?
C1 H1C 0.9800 . ?
C2 C3 1.490(5) . ?
C2 H2A 0.9800 . ?
C2 H2B 0.9800 . ?
C2 H2C 0.9800 . ?
C3 N2 1.355(4) . ?
C3 C4 1.378(5) . ?
C4 C5 1.394(4) . ?
C4 H4 0.9500 . ?
C5 N1 1.341(4) . ?
C5 C6 1.449(4) . ?
C6 N3 1.346(4) . ?
C6 C7 1.392(4) . ?
C7 C8 1.374(5) . ?
C7 H7 0.9500 . ?
C8 N4 1.366(4) . ?
C8 C9 1.487(4) . ?
C9 H9A 0.9800 . ?
C9 H9B 0.9800 . ?
C9 H9C 0.9800 . ?
C10 N4 1.455(4) . ?
C10 C11 1.530(4) . ?
C10 H10A 0.9900 . ?
C10 H10B 0.9900 . ?
C11 N5 1.497(4) . ?
C11 H11A 0.9900 . ?
C11 H11B 0.9900 . ?
C12 C13 1.521(4) . ?
C12 H12A 0.9800 . ?
C12 H12B 0.9800 . ?
C12 H12C 0.9800 . ?
C13 C14 1.526(4) . ?
C13 H13A 0.9900 . ?
C13 H13B 0.9900 . ?
C14 N5 1.491(4) . ?
C14 H14A 0.9900 . ?
C14 H14B 0.9900 . ?
C15 N5 1.475(4) . ?
C15 C16 1.525(4) . ?
C15 H15A 0.9900 . ?
C15 H15B 0.9900 . ?
C16 N6 1.450(4) . ?
C16 H16A 0.9900 . ?
C16 H16B 0.9900 . ?
C17 N6 1.360(4) . ?
C17 C19 1.371(5) . ?
C17 C18 1.490(4) . ?
C18 H18A 0.9800 . ?
C18 H18B 0.9800 . ?
C18 H18C 0.9800 . ?
C19 C20 1.393(4) . ?
C19 H19 0.9500 . ?
C20 N7 1.339(4) . ?
C20 C21 1.452(4) . ?
C21 N8 1.342(4) . ?
C21 C22 1.390(4) . ?
C22 C23 1.369(5) . ?
C22 H22 0.9500 . ?
C23 N9 1.345(4) . ?
C23 C24 1.507(5) . ?
C24 H24A 0.9800 . ?
C24 H24B 0.9800 . ?
C24 H24C 0.9800 . ?
C25 N9 1.458(4) . ?
C25 H25A 0.9800 . ?
C25 H25B 0.9800 . ?
C25 H25C 0.9800 . ?
C26 O5 1.435(4) . ?
C26 H26A 0.9800 . ?
C26 H26B 0.9800 . ?
C26 H26C 0.9800 . ?
N1 N2 1.358(3) . ?
N1 Co1 2.137(3) . ?
N3 N4 1.360(3) . ?
N3 Co1 2.159(2) . ?
N6 N7 1.360(3) . ?
N7 Co1 2.123(2) . ?
N8 N9 1.357(3) . ?
N8 Co1 2.155(3) . ?
Cl1A O2A 1.282(18) . ?
Cl1A O3A 1.390(11) . ?
Cl1A O1A 1.490(15) . ?
Cl1A O4A 1.505(13) . ?
Cl2A O7B 1.166(16) . ?
Cl2A O6A 1.320(14) . ?
Cl2A O8A 1.371(10) . ?
Cl2A O6B 1.456(14) . ?
Cl2A O9A 1.480(14) . ?
Cl2A O9B 1.513(16) . ?
Cl2A O7A 1.539(9) . ?
Cl2A O8B 1.697(14) . ?
O5 Co1 2.108(2) . ?
O5 H12 0.84(5) . ?
O6A O6B 0.628(17) . ?
O6A Cl2B 1.317(15) . ?
O6A O8B 1.615(17) . ?
O7A O7B 0.897(12) . ?
O7A Cl2B 1.461(12) . ?
O8A O7B 1.444(13) . ?
O8A Cl2B 1.637(11) . ?
O9A O9B 0.681(19) . ?
O9A Cl2B 1.329(16) . ?
O10 Co1 2.121(2) . ?
O10 H10 0.79(4) . ?
O10 H11 0.81(5) . ?
Cl1B O1B 1.34(3) . ?
Cl1B O4B 1.375(13) . ?
Cl1B O3B 1.495(9) . ?
Cl1B O2B 1.55(2) . ?
Cl2B O7B 1.249(13) . ?
Cl2B O9B 1.431(17) . ?
Cl2B O8B 1.434(15) . ?
Cl2B O6B 1.553(15) . ?
